data_7037310
loop_
_publ_author_name
'Sunderland, Travis L.'
'Berry, John F.'

_publ_section_title
;
 Expanding the family of heterobimetallic Bi-Rh paddlewheel carboxylate
 complexes via equatorial carboxylate exchange.
;
_journal_issue 1
_journal_name_full 'Dalton transactions (Cambridge, England : 2003)'
_journal_page_first 50
_journal_page_last 55
_journal_paper_doi 10.1039/c5dt03740a
_journal_volume 45
_journal_year 2015
_chemical_formula_moiety 'C81 H62 Bi Cl2 O8 Rh'
_chemical_formula_sum 'C83 H66 Bi Cl6 O8 Rh'
_chemical_formula_weight 1715.94
_space_group_crystal_system monoclinic
_space_group_IT_number 14
_space_group_name_Hall '-P 2yn'
_space_group_name_H-M_alt 'P 1 21/n 1'
_symmetry_space_group_name_Hall '-P 2yn'
_symmetry_space_group_name_H-M 'P 1 21/n 1'
_atom_sites_solution_hydrogens geom
_audit_creation_date 2015-10-22
_audit_creation_method
;
Olex2 1.2
(compiled 2015.01.26 svn.r3150 for OlexSys, GUI svn.r4998)
;
_audit_update_record
;
2015-10-22 deposited with the CCDC.
2015-11-18 downloaded from the CCDC.
;
_cell_angle_alpha 90
_cell_angle_beta 100.4012(12)
_cell_angle_gamma 90
_cell_formula_units_Z 4
_cell_length_a 15.5675(3)
_cell_length_b 14.3374(3)
_cell_length_c 35.8081(8)
_cell_measurement_reflns_used 9683
_cell_measurement_temperature 100(2)
_cell_measurement_theta_max 73.42
_cell_measurement_theta_min 2.51
_cell_volume 7860.9(3)
_computing_cell_refinement 'SAINT+ Ver. 8.34A (Bruker-AXS, 2014)'
_computing_data_collection 'APEX2 Ver. 2014.11-0 (Bruker-AXS, 2014)'
_computing_data_reduction 'SAINT+ Ver. 8.34A (Bruker-AXS, 2014)'
_computing_molecular_graphics 'OLEX2 (Dolomanov et al., 2009)'
_computing_publication_material 'OLEX2 (Dolomanov et al., 2009)'
_computing_structure_refinement 'XL (Sheldrick, 2015b)'
_computing_structure_solution 'XT (Sheldrick, 2015a)'
_diffrn_ambient_temperature 100
_diffrn_detector_area_resol_mean 7.9
_diffrn_detector_type 'CCD area detector'
_diffrn_measured_fraction_theta_full 1.000
_diffrn_measured_fraction_theta_max 0.990
_diffrn_measurement_device 'three-circle diffractometer'
_diffrn_measurement_device_type 'Bruker SMART APEX2 area detector'
_diffrn_measurement_method '0.60\% \w and 0.6\% \f scans'
_diffrn_radiation_collimation '0.5 mm double-pinhole'
_diffrn_radiation_monochromator 'equatorially mounted graphite'
_diffrn_radiation_probe x-ray
_diffrn_radiation_type CuK\a
_diffrn_radiation_wavelength 1.54178
_diffrn_reflns_av_R_equivalents 0.0384
_diffrn_reflns_av_unetI/netI 0.0202
_diffrn_reflns_Laue_measured_fraction_full 1.000
_diffrn_reflns_Laue_measured_fraction_max 0.990
_diffrn_reflns_limit_h_max 19
_diffrn_reflns_limit_h_min -19
_diffrn_reflns_limit_k_max 17
_diffrn_reflns_limit_k_min -17
_diffrn_reflns_limit_l_max 44
_diffrn_reflns_limit_l_min -41
_diffrn_reflns_number 124687
_diffrn_reflns_point_group_measured_fraction_full 1.000
_diffrn_reflns_point_group_measured_fraction_max 0.990
_diffrn_reflns_theta_full 67.679
_diffrn_reflns_theta_max 73.414
_diffrn_reflns_theta_min 2.509
_diffrn_source 'sealed X-ray tube'
_diffrn_source_type 'Siemens, K FFCU 2K 90'
_exptl_absorpt_coefficient_mu 8.344
_exptl_absorpt_correction_T_max 0.6848
_exptl_absorpt_correction_T_min 0.2086
_exptl_absorpt_correction_type analytical
_exptl_absorpt_process_details 'SADABS-2014/5 (Krause et al., 2015) was used for absorption correction.'
_exptl_crystal_colour yellow
_exptl_crystal_density_diffrn 1.450
_exptl_crystal_density_method 'not measured'
_exptl_crystal_description needle
_exptl_crystal_F_000 3432
_exptl_crystal_size_max 0.391
_exptl_crystal_size_mid 0.116
_exptl_crystal_size_min 0.056
_refine_diff_density_max 2.211
_refine_diff_density_min -2.599
_refine_diff_density_rms 0.113
_refine_ls_extinction_method none
_refine_ls_goodness_of_fit_ref 1.181
_refine_ls_hydrogen_treatment constr
_refine_ls_matrix_type full
_refine_ls_number_parameters 820
_refine_ls_number_reflns 15663
_refine_ls_number_restraints 0
_refine_ls_restrained_S_all 1.181
_refine_ls_R_factor_all 0.0448
_refine_ls_R_factor_gt 0.0422
_refine_ls_shift/su_max 0.003
_refine_ls_shift/su_mean 0.000
_refine_ls_structure_factor_coef Fsqd
_refine_ls_weighting_details 'w=1/[\s^2^(Fo^2^)+(0.0244P)^2^+42.4378P] where P=(Fo^2^+2Fc^2^)/3'
_refine_ls_weighting_scheme calc
_refine_ls_wR_factor_gt 0.0952
_refine_ls_wR_factor_ref 0.0964
_reflns_Friedel_coverage 0.000
_reflns_number_gt 14744
_reflns_number_total 15663
_reflns_threshold_expression 'I > 2\s(I)'
_cod_data_source_file c5dt03740a2.cif
_cod_data_source_block berry644_sq
_cod_depositor_comments
;Adding full bibliography for 7037310.cif.

The following automatic conversions were performed:

data name '_exptl_absorpt_process_detail' was replaced with
'_exptl_absorpt_process_details' as specified in the replacement file
'data/replacement-values/replacement_tags.lst'.

Automatic conversion script
Id: cif_correct_tags 9268 2022-04-12 08:56:07Z antanas 
;
_cod_database_code 7037310
_platon_squeeze_void_probe_radius 1.20
_shelx_space_group_comment
;
The symmetry employed for this shelxl refinement is uniquely defined
by the following loop, which should always be used as a source of
symmetry information in preference to the above space-group names.
They are only intended as comments.
;
_shelx_estimated_absorpt_t_max 0.652
_shelx_estimated_absorpt_t_min 0.139
_exptl_absorpt_special_details
;    
Rint(before) = 0.0595, Rint(after) = 0.0484
;
_olex2_refinement_description
;
1. Fixed Uiso
 At 1.2 times of:
  All C(H) groups, All C(H,H) groups
2. Uiso/Uaniso restraints and constraints
Uanis(O8) = Uanis(O6) = Uanis(O4) = Uanis(O2)
3.a Secondary CH2 refined with riding coordinates:
 C81(H81A,H81B)
3.b Aromatic/amide H refined with riding coordinates:
 C4(H4), C5(H5), C6(H6), C7(H7), C8(H8), C10(H10), C11(H11), C12(H12),
 C13(H13), C14(H14), C16(H16), C17(H17), C18(H18), C19(H19), C20(H20), C24(H24),
  C25(H25), C26(H26), C27(H27), C28(H28), C30(H30), C31(H31), C32(H32),
 C33(H33), C34(H34), C36(H36), C37(H37), C38(H38), C39(H39), C40(H40), C44(H44),
  C45(H45), C46(H46), C47(H47), C48(H48), C50(H50), C51(H51), C52(H52),
 C53(H53), C54(H54), C56(H56), C57(H57), C58(H58), C59(H59), C60(H60), C64(H64),
  C65(H65), C66(H66), C67(H67), C68(H68), C70(H70), C71(H71), C72(H72),
 C73(H73), C74(H74), C76(H76), C77(H77), C78(H78), C79(H79), C80(H80)
;
_shelx_shelxl_version_number 2014/7
_olex2_submission_special_instructions 'No special instructions were received'

loop_
_space_group_symop_operation_xyz
'x, y, z'
'-x+1/2, y+1/2, -z+1/2'
'-x, -y, -z'
'x-1/2, -y-1/2, z-1/2'

loop_
_atom_site_label
_atom_site_type_symbol
_atom_site_fract_x
_atom_site_fract_y
_atom_site_fract_z
_atom_site_U_iso_or_equiv
_atom_site_adp_type
_atom_site_occupancy
_atom_site_site_symmetry_order
_atom_site_calc_flag
_atom_site_refinement_flags_posn
Bi1 Bi 0.73310(2) 0.22684(2) 0.17786(2) 0.01623(5) Uani 1 1 d .
Rh1 Rh 0.73684(2) 0.34638(2) 0.12611(2) 0.01723(7) Uani 1 1 d .
Cl1 Cl 0.73881(11) 0.47028(13) 0.06796(6) 0.0631(5) Uani 1 1 d .
Cl2 Cl 0.59680(18) 0.60005(15) 0.04595(6) 0.0866(7) Uani 1 1 d .
O1 O 0.8505(2) 0.2952(2) 0.11479(9) 0.0252(7) Uani 1 1 d .
O2 O 0.8668(3) 0.1856(3) 0.15966(11) 0.0386(4) Uani 1 1 d .
O3 O 0.8034(2) 0.4387(2) 0.16352(9) 0.0236(7) Uani 1 1 d .
O4 O 0.8119(3) 0.3462(3) 0.21412(11) 0.0386(4) Uani 1 1 d .
O5 O 0.62357(19) 0.4062(2) 0.13385(9) 0.0223(7) Uani 1 1 d .
O6 O 0.6003(3) 0.3082(3) 0.17887(11) 0.0386(4) Uani 1 1 d .
O7 O 0.6690(2) 0.2617(2) 0.08559(9) 0.0227(6) Uani 1 1 d .
O8 O 0.6640(3) 0.1434(3) 0.12499(11) 0.0386(4) Uani 1 1 d .
C1 C 0.8899(3) 0.2274(3) 0.13265(13) 0.0204(9) Uani 1 1 d .
C2 C 0.9736(3) 0.1931(3) 0.11834(14) 0.0253(10) Uani 1 1 d .
C3 C 1.0246(3) 0.1291(3) 0.14917(15) 0.0282(10) Uani 1 1 d .
C4 C 1.1057(3) 0.1540(4) 0.17022(18) 0.0408(14) Uani 1 1 d .
H4 H 1.1328 0.2102 0.1644 0.049 Uiso 1 1 calc R
C5 C 1.1474(4) 0.0977(4) 0.1995(2) 0.0496(16) Uani 1 1 d .
H5 H 1.2022 0.1164 0.2137 0.060 Uiso 1 1 calc R
C6 C 1.1107(4) 0.0153(4) 0.20832(19) 0.0432(14) Uani 1 1 d .
H6 H 1.1396 -0.0229 0.2284 0.052 Uiso 1 1 calc R
C7 C 1.0308(3) -0.0109(4) 0.18743(17) 0.0349(12) Uani 1 1 d .
H7 H 1.0049 -0.0680 0.1930 0.042 Uiso 1 1 calc R
C8 C 0.9886(3) 0.0451(3) 0.15862(15) 0.0272(10) Uani 1 1 d .
H8 H 0.9334 0.0261 0.1448 0.033 Uiso 1 1 calc R
C9 C 0.9426(3) 0.1427(4) 0.08009(15) 0.0334(12) Uani 1 1 d .
C10 C 0.9719(4) 0.0540(4) 0.07245(18) 0.0440(14) Uani 1 1 d .
H10 H 1.0122 0.0221 0.0912 0.053 Uiso 1 1 calc R
C11 C 0.9423(5) 0.0120(5) 0.0375(2) 0.0590(19) Uani 1 1 d .
H11 H 0.9621 -0.0489 0.0328 0.071 Uiso 1 1 calc R
C12 C 0.8855(5) 0.0565(6) 0.0099(2) 0.064(2) Uani 1 1 d .
H12 H 0.8650 0.0266 -0.0137 0.077 Uiso 1 1 calc R
C13 C 0.8579(4) 0.1450(6) 0.01634(18) 0.0556(19) Uani 1 1 d .
H13 H 0.8192 0.1769 -0.0030 0.067 Uiso 1 1 calc R
C14 C 0.8863(3) 0.1880(5) 0.05095(16) 0.0435(14) Uani 1 1 d .
H14 H 0.8672 0.2496 0.0550 0.052 Uiso 1 1 calc R
C15 C 1.0305(3) 0.2781(4) 0.11203(14) 0.0284(10) Uani 1 1 d .
C16 C 1.0309(3) 0.3584(4) 0.13292(16) 0.0342(12) Uani 1 1 d .
H16 H 0.9911 0.3648 0.1500 0.041 Uiso 1 1 calc R
C17 C 1.0888(4) 0.4307(4) 0.12945(19) 0.0438(14) Uani 1 1 d .
H17 H 1.0880 0.4858 0.1441 0.053 Uiso 1 1 calc R
C18 C 1.1468(4) 0.4228(4) 0.10495(19) 0.0444(15) Uani 1 1 d .
H18 H 1.1863 0.4721 0.1026 0.053 Uiso 1 1 calc R
C19 C 1.1470(4) 0.3426(5) 0.08395(19) 0.0475(15) Uani 1 1 d .
H19 H 1.1872 0.3362 0.0671 0.057 Uiso 1 1 calc R
C20 C 1.0892(4) 0.2713(4) 0.08719(17) 0.0402(13) Uani 1 1 d .
H20 H 1.0897 0.2167 0.0722 0.048 Uiso 1 1 calc R
C21 C 0.8253(3) 0.4212(3) 0.19835(13) 0.0197(9) Uani 1 1 d .
C22 C 0.8731(3) 0.4992(3) 0.22472(13) 0.0219(9) Uani 1 1 d .
C23 C 0.9705(3) 0.4734(3) 0.23621(14) 0.0264(10) Uani 1 1 d .
C24 C 1.0273(3) 0.5416(4) 0.25443(19) 0.0410(14) Uani 1 1 d .
H24 H 1.0053 0.6017 0.2587 0.049 Uiso 1 1 calc R
C25 C 1.1149(4) 0.5227(5) 0.2662(2) 0.061(2) Uani 1 1 d .
H25 H 1.1524 0.5694 0.2790 0.073 Uiso 1 1 calc R
C26 C 1.1485(4) 0.4359(5) 0.2596(3) 0.063(2) Uani 1 1 d .
H26 H 1.2091 0.4234 0.2672 0.075 Uiso 1 1 calc R
C27 C 1.0934(4) 0.3684(4) 0.2418(2) 0.0467(15) Uani 1 1 d .
H27 H 1.1161 0.3088 0.2372 0.056 Uiso 1 1 calc R
C28 C 1.0049(3) 0.3861(4) 0.23048(15) 0.0303(11) Uani 1 1 d .
H28 H 0.9674 0.3382 0.2187 0.036 Uiso 1 1 calc R
C29 C 0.8270(3) 0.4982(3) 0.25950(13) 0.0181(8) Uani 1 1 d .
C30 C 0.8702(3) 0.4775(3) 0.29591(13) 0.0236(9) Uani 1 1 d .
H30 H 0.9315 0.4668 0.3003 0.028 Uiso 1 1 calc R
C31 C 0.8258(3) 0.4724(3) 0.32574(14) 0.0276(10) Uani 1 1 d .
H31 H 0.8565 0.4572 0.3504 0.033 Uiso 1 1 calc R
C32 C 0.7368(3) 0.4890(3) 0.32024(14) 0.0261(10) Uani 1 1 d .
H32 H 0.7065 0.4858 0.3410 0.031 Uiso 1 1 calc R
C33 C 0.6925(3) 0.5104(3) 0.28401(14) 0.0242(10) Uani 1 1 d .
H33 H 0.6315 0.5228 0.2800 0.029 Uiso 1 1 calc R
C34 C 0.7367(3) 0.5138(3) 0.25368(13) 0.0213(9) Uani 1 1 d .
H34 H 0.7057 0.5267 0.2289 0.026 Uiso 1 1 calc R
C35 C 0.8679(3) 0.5947(3) 0.20449(13) 0.0236(9) Uani 1 1 d .
C36 C 0.9043(4) 0.6041(4) 0.17187(16) 0.0335(12) Uani 1 1 d .
H36 H 0.9292 0.5512 0.1619 0.040 Uiso 1 1 calc R
C37 C 0.9046(4) 0.6890(4) 0.15382(17) 0.0406(13) Uani 1 1 d .
H37 H 0.9299 0.6943 0.1317 0.049 Uiso 1 1 calc R
C38 C 0.8682(4) 0.7667(4) 0.16794(16) 0.0365(12) Uani 1 1 d .
H38 H 0.8674 0.8250 0.1553 0.044 Uiso 1 1 calc R
C39 C 0.8330(3) 0.7584(3) 0.20055(15) 0.0300(11) Uani 1 1 d .
H39 H 0.8088 0.8115 0.2107 0.036 Uiso 1 1 calc R
C40 C 0.8329(3) 0.6728(3) 0.21834(14) 0.0241(9) Uani 1 1 d .
H40 H 0.8081 0.6678 0.2406 0.029 Uiso 1 1 calc R
C41 C 0.5809(3) 0.3773(3) 0.15827(13) 0.0212(9) Uani 1 1 d .
C42 C 0.4974(3) 0.4345(3) 0.16151(13) 0.0212(9) Uani 1 1 d .
C43 C 0.5285(3) 0.5308(3) 0.17913(14) 0.0231(9) Uani 1 1 d .
C44 C 0.5025(3) 0.5642(3) 0.21165(14) 0.0273(10) Uani 1 1 d .
H44 H 0.4660 0.5269 0.2242 0.033 Uiso 1 1 calc R
C45 C 0.5293(3) 0.6519(4) 0.22624(16) 0.0320(11) Uani 1 1 d .
H45 H 0.5116 0.6731 0.2488 0.038 Uiso 1 1 calc R
C46 C 0.5812(3) 0.7082(4) 0.20824(16) 0.0355(12) Uani 1 1 d .
H46 H 0.5994 0.7679 0.2182 0.043 Uiso 1 1 calc R
C47 C 0.6063(3) 0.6761(3) 0.17539(16) 0.0313(11) Uani 1 1 d .
H47 H 0.6416 0.7143 0.1626 0.038 Uiso 1 1 calc R
C48 C 0.5805(3) 0.5889(3) 0.16100(14) 0.0255(10) Uani 1 1 d .
H48 H 0.5984 0.5681 0.1384 0.031 Uiso 1 1 calc R
C49 C 0.4417(3) 0.3817(3) 0.18652(13) 0.0213(9) Uani 1 1 d .
C50 C 0.3528(3) 0.3677(4) 0.17417(15) 0.0296(11) Uani 1 1 d .
H50 H 0.3258 0.3898 0.1499 0.036 Uiso 1 1 calc R
C51 C 0.3028(3) 0.3220(4) 0.19700(17) 0.0372(12) Uani 1 1 d .
H51 H 0.2418 0.3145 0.1884 0.045 Uiso 1 1 calc R
C52 C 0.3409(3) 0.2873(4) 0.23200(16) 0.0333(12) Uani 1 1 d .
H52 H 0.3067 0.2546 0.2472 0.040 Uiso 1 1 calc R
C53 C 0.4298(3) 0.3005(3) 0.24487(15) 0.0286(10) Uani 1 1 d .
H53 H 0.4567 0.2765 0.2689 0.034 Uiso 1 1 calc R
C54 C 0.4793(3) 0.3488(3) 0.22264(14) 0.0255(10) Uani 1 1 d .
H54 H 0.5395 0.3598 0.2321 0.031 Uiso 1 1 calc R
C55 C 0.4440(3) 0.4487(3) 0.12138(14) 0.0227(9) Uani 1 1 d .
C56 C 0.4388(3) 0.3789(4) 0.09419(15) 0.0308(11) Uani 1 1 d .
H56 H 0.4724 0.3237 0.0999 0.037 Uiso 1 1 calc R
C57 C 0.3854(3) 0.3879(4) 0.05893(16) 0.0351(12) Uani 1 1 d .
H57 H 0.3832 0.3394 0.0407 0.042 Uiso 1 1 calc R
C58 C 0.3354(3) 0.4673(4) 0.05018(15) 0.0332(11) Uani 1 1 d .
H58 H 0.2987 0.4737 0.0261 0.040 Uiso 1 1 calc R
C59 C 0.3396(3) 0.5372(3) 0.07700(15) 0.0295(11) Uani 1 1 d .
H59 H 0.3051 0.5918 0.0714 0.035 Uiso 1 1 calc R
C60 C 0.3935(3) 0.5283(3) 0.11190(14) 0.0263(10) Uani 1 1 d .
H60 H 0.3962 0.5775 0.1298 0.032 Uiso 1 1 calc R
C61 C 0.6473(3) 0.1811(3) 0.09303(14) 0.0296(11) Uani 1 1 d .
C62 C 0.5940(3) 0.1199(4) 0.06086(14) 0.0308(11) Uani 1 1 d .
C63 C 0.6059(3) 0.1545(4) 0.02121(14) 0.0317(11) Uani 1 1 d .
C64 C 0.5839(4) 0.2456(4) 0.00989(15) 0.0375(13) Uani 1 1 d .
H64 H 0.5613 0.2865 0.0266 0.045 Uiso 1 1 calc R
C65 C 0.5947(4) 0.2773(4) -0.02558(17) 0.0475(16) Uani 1 1 d .
H65 H 0.5809 0.3401 -0.0327 0.057 Uiso 1 1 calc R
C66 C 0.6255(4) 0.2177(5) -0.05060(16) 0.0460(15) Uani 1 1 d .
H66 H 0.6326 0.2394 -0.0749 0.055 Uiso 1 1 calc R
C67 C 0.6457(4) 0.1276(5) -0.04010(16) 0.0452(15) Uani 1 1 d .
H67 H 0.6661 0.0863 -0.0573 0.054 Uiso 1 1 calc R
C68 C 0.6366(3) 0.0960(4) -0.00421(14) 0.0350(12) Uani 1 1 d .
H68 H 0.6515 0.0334 0.0029 0.042 Uiso 1 1 calc R
C69 C 0.6292(3) 0.0197(4) 0.06841(13) 0.0287(10) Uani 1 1 d .
C70 C 0.5742(3) -0.0564(3) 0.06924(13) 0.0280(10) Uani 1 1 d .
H70 H 0.5128 -0.0473 0.0655 0.034 Uiso 1 1 calc R
C71 C 0.6086(4) -0.1462(4) 0.07548(15) 0.0349(12) Uani 1 1 d .
H71 H 0.5704 -0.1977 0.0759 0.042 Uiso 1 1 calc R
C72 C 0.6971(4) -0.1607(4) 0.08095(15) 0.0357(12) Uani 1 1 d .
H72 H 0.7202 -0.2217 0.0857 0.043 Uiso 1 1 calc R
C73 C 0.7532(4) -0.0851(4) 0.07945(16) 0.0405(13) Uani 1 1 d .
H73 H 0.8144 -0.0947 0.0827 0.049 Uiso 1 1 calc R
C74 C 0.7190(4) 0.0031(4) 0.07331(15) 0.0387(13) Uani 1 1 d .
H74 H 0.7574 0.0541 0.0724 0.046 Uiso 1 1 calc R
C75 C 0.4967(4) 0.1263(3) 0.06536(14) 0.0297(11) Uani 1 1 d .
C76 C 0.4727(5) 0.1202(4) 0.10114(18) 0.0462(15) Uani 1 1 d .
H76 H 0.5163 0.1137 0.1232 0.055 Uiso 1 1 calc R
C77 C 0.3851(5) 0.1238(5) 0.1044(2) 0.061(2) Uani 1 1 d .
H77 H 0.3698 0.1197 0.1289 0.073 Uiso 1 1 calc R
C78 C 0.3201(5) 0.1331(5) 0.0731(2) 0.062(2) Uani 1 1 d .
H78 H 0.2607 0.1371 0.0759 0.075 Uiso 1 1 calc R
C79 C 0.3427(4) 0.1366(4) 0.0373(2) 0.0486(16) Uani 1 1 d .
H79 H 0.2985 0.1410 0.0153 0.058 Uiso 1 1 calc R
C80 C 0.4302(4) 0.1335(4) 0.03371(16) 0.0354(12) Uani 1 1 d .
H80 H 0.4450 0.1365 0.0091 0.042 Uiso 1 1 calc R
C81 C 0.6267(5) 0.4841(5) 0.0504(2) 0.0546(17) Uani 1 1 d .
H81A H 0.6118 0.4534 0.0253 0.066 Uiso 1 1 calc R
H81B H 0.5930 0.4529 0.0678 0.066 Uiso 1 1 calc R

loop_
_atom_site_aniso_label
_atom_site_aniso_U_11
_atom_site_aniso_U_22
_atom_site_aniso_U_33
_atom_site_aniso_U_23
_atom_site_aniso_U_13
_atom_site_aniso_U_12
Bi1 0.01653(8) 0.01150(8) 0.02075(8) 0.00108(6) 0.00356(6) -0.00022(6)
Rh1 0.01571(15) 0.01443(15) 0.02164(16) 0.00190(12) 0.00365(12) -0.00150(11)
Cl1 0.0464(9) 0.0683(11) 0.0754(11) 0.0342(9) 0.0128(8) -0.0020(8)
Cl2 0.1247(19) 0.0610(12) 0.0761(13) 0.0147(10) 0.0236(13) 0.0415(13)
O1 0.0183(15) 0.0244(17) 0.0352(18) 0.0057(14) 0.0110(13) 0.0002(13)
O2 0.0508(12) 0.0271(9) 0.0384(10) 0.0107(8) 0.0093(9) -0.0011(8)
O3 0.0240(16) 0.0189(16) 0.0267(17) 0.0007(13) 0.0014(13) -0.0035(13)
O4 0.0508(12) 0.0271(9) 0.0384(10) 0.0107(8) 0.0093(9) -0.0011(8)
O5 0.0179(15) 0.0222(16) 0.0275(16) 0.0054(13) 0.0055(12) 0.0046(12)
O6 0.0508(12) 0.0271(9) 0.0384(10) 0.0107(8) 0.0093(9) -0.0011(8)
O7 0.0248(16) 0.0209(16) 0.0231(16) -0.0009(13) 0.0059(12) -0.0034(13)
O8 0.0508(12) 0.0271(9) 0.0384(10) 0.0107(8) 0.0093(9) -0.0011(8)
C1 0.016(2) 0.020(2) 0.025(2) -0.0045(18) 0.0040(17) 0.0000(17)
C2 0.018(2) 0.026(2) 0.034(3) -0.002(2) 0.0094(19) -0.0019(18)
C3 0.018(2) 0.026(2) 0.042(3) -0.003(2) 0.008(2) 0.0034(18)
C4 0.024(3) 0.031(3) 0.065(4) 0.010(3) 0.003(3) -0.001(2)
C5 0.023(3) 0.042(3) 0.080(5) 0.014(3) -0.003(3) 0.001(2)
C6 0.028(3) 0.035(3) 0.065(4) 0.012(3) 0.005(3) 0.011(2)
C7 0.028(3) 0.025(3) 0.056(3) 0.005(2) 0.018(2) 0.005(2)
C8 0.020(2) 0.022(2) 0.042(3) -0.004(2) 0.013(2) 0.0019(18)
C9 0.023(2) 0.043(3) 0.039(3) -0.008(2) 0.016(2) -0.007(2)
C10 0.048(3) 0.041(3) 0.051(4) -0.012(3) 0.029(3) -0.002(3)
C11 0.069(5) 0.053(4) 0.065(5) -0.020(4) 0.042(4) -0.006(4)
C12 0.056(4) 0.086(6) 0.056(4) -0.036(4) 0.027(4) -0.026(4)
C13 0.035(3) 0.093(6) 0.041(3) -0.016(4) 0.013(3) -0.010(3)
C14 0.025(3) 0.067(4) 0.040(3) -0.016(3) 0.009(2) -0.003(3)
C15 0.018(2) 0.031(3) 0.036(3) 0.007(2) 0.0059(19) -0.0012(19)
C16 0.023(2) 0.036(3) 0.044(3) 0.002(2) 0.009(2) -0.005(2)
C17 0.031(3) 0.034(3) 0.067(4) 0.001(3) 0.010(3) -0.006(2)
C18 0.025(3) 0.046(3) 0.063(4) 0.022(3) 0.009(3) -0.006(2)
C19 0.029(3) 0.061(4) 0.057(4) 0.013(3) 0.018(3) -0.006(3)
C20 0.031(3) 0.046(3) 0.047(3) 0.001(3) 0.015(2) -0.007(2)
C21 0.019(2) 0.016(2) 0.025(2) 0.0005(18) 0.0067(17) 0.0030(17)
C22 0.023(2) 0.015(2) 0.028(2) -0.0017(18) 0.0057(18) -0.0017(17)
C23 0.022(2) 0.020(2) 0.038(3) 0.003(2) 0.010(2) -0.0005(18)
C24 0.022(3) 0.026(3) 0.073(4) -0.003(3) 0.004(3) -0.003(2)
C25 0.025(3) 0.039(3) 0.113(6) 0.002(4) -0.004(3) -0.005(3)
C26 0.019(3) 0.043(4) 0.127(7) 0.001(4) 0.015(3) 0.003(3)
C27 0.029(3) 0.032(3) 0.083(5) 0.006(3) 0.021(3) 0.007(2)
C28 0.026(2) 0.023(2) 0.044(3) 0.001(2) 0.014(2) 0.0005(19)
C29 0.020(2) 0.0067(18) 0.027(2) -0.0025(16) 0.0034(17) -0.0029(15)
C30 0.023(2) 0.016(2) 0.030(2) -0.0045(18) -0.0002(18) 0.0002(17)
C31 0.039(3) 0.016(2) 0.026(2) -0.0024(18) 0.000(2) 0.0016(19)
C32 0.037(3) 0.013(2) 0.030(2) -0.0033(18) 0.012(2) -0.0071(19)
C33 0.024(2) 0.013(2) 0.038(3) -0.0028(19) 0.0096(19) -0.0039(17)
C34 0.021(2) 0.015(2) 0.027(2) -0.0013(18) 0.0010(18) -0.0021(17)
C35 0.024(2) 0.018(2) 0.028(2) 0.0004(19) 0.0031(18) -0.0061(18)
C36 0.040(3) 0.021(2) 0.042(3) -0.003(2) 0.016(2) -0.010(2)
C37 0.055(4) 0.030(3) 0.039(3) 0.002(2) 0.015(3) -0.017(3)
C38 0.043(3) 0.021(2) 0.040(3) 0.008(2) -0.005(2) -0.014(2)
C39 0.032(3) 0.013(2) 0.043(3) -0.001(2) -0.001(2) -0.0035(19)
C40 0.026(2) 0.017(2) 0.028(2) -0.0008(19) 0.0024(19) -0.0026(18)
C41 0.017(2) 0.017(2) 0.029(2) 0.0025(18) 0.0017(17) -0.0006(17)
C42 0.015(2) 0.019(2) 0.029(2) 0.0025(18) 0.0034(17) -0.0010(17)
C43 0.016(2) 0.017(2) 0.034(3) 0.0040(19) -0.0014(18) 0.0011(17)
C44 0.024(2) 0.023(2) 0.035(3) 0.001(2) 0.004(2) -0.0019(19)
C45 0.031(3) 0.025(3) 0.039(3) -0.004(2) 0.005(2) 0.002(2)
C46 0.035(3) 0.020(2) 0.048(3) -0.005(2) 0.000(2) -0.004(2)
C47 0.024(2) 0.020(2) 0.050(3) 0.004(2) 0.005(2) -0.0031(19)
C48 0.022(2) 0.022(2) 0.033(3) -0.001(2) 0.0047(19) -0.0012(18)
C49 0.019(2) 0.012(2) 0.034(2) -0.0008(18) 0.0072(18) 0.0003(16)
C50 0.021(2) 0.029(3) 0.038(3) 0.002(2) 0.002(2) -0.0037(19)
C51 0.024(2) 0.039(3) 0.050(3) -0.001(3) 0.009(2) -0.009(2)
C52 0.036(3) 0.024(3) 0.043(3) -0.001(2) 0.017(2) -0.013(2)
C53 0.037(3) 0.016(2) 0.034(3) 0.001(2) 0.010(2) 0.002(2)
C54 0.022(2) 0.020(2) 0.033(3) 0.001(2) 0.0027(19) 0.0013(18)
C55 0.015(2) 0.020(2) 0.034(2) 0.0049(19) 0.0050(18) -0.0008(17)
C56 0.026(2) 0.023(2) 0.041(3) 0.000(2) 0.000(2) -0.0011(19)
C57 0.028(3) 0.034(3) 0.041(3) -0.007(2) 0.001(2) -0.007(2)
C58 0.027(3) 0.038(3) 0.032(3) 0.007(2) 0.000(2) -0.008(2)
C59 0.024(2) 0.025(2) 0.039(3) 0.014(2) 0.003(2) -0.0022(19)
C60 0.022(2) 0.021(2) 0.035(3) 0.003(2) 0.0051(19) -0.0028(18)
C61 0.039(3) 0.018(2) 0.027(2) 0.0006(19) -0.006(2) -0.009(2)
C62 0.040(3) 0.025(2) 0.024(2) 0.002(2) -0.003(2) -0.009(2)
C63 0.032(3) 0.034(3) 0.026(2) 0.003(2) -0.003(2) -0.012(2)
C64 0.049(3) 0.031(3) 0.029(3) 0.002(2) -0.004(2) -0.013(2)
C65 0.053(4) 0.039(3) 0.044(3) 0.016(3) -0.009(3) -0.017(3)
C66 0.052(4) 0.057(4) 0.027(3) 0.006(3) 0.002(2) -0.025(3)
C67 0.042(3) 0.063(4) 0.030(3) 0.000(3) 0.006(2) -0.023(3)
C68 0.032(3) 0.043(3) 0.029(3) 0.001(2) 0.002(2) -0.011(2)
C69 0.038(3) 0.027(3) 0.019(2) 0.0001(19) -0.0004(19) -0.007(2)
C70 0.034(3) 0.027(2) 0.021(2) -0.0023(19) -0.0014(19) -0.008(2)
C71 0.045(3) 0.028(3) 0.029(3) 0.001(2) -0.002(2) -0.007(2)
C72 0.047(3) 0.026(3) 0.032(3) 0.002(2) -0.001(2) 0.008(2)
C73 0.036(3) 0.046(3) 0.038(3) 0.005(3) 0.001(2) 0.006(3)
C74 0.039(3) 0.044(3) 0.031(3) 0.003(2) 0.001(2) -0.015(3)
C75 0.043(3) 0.016(2) 0.030(3) -0.0039(19) 0.006(2) -0.007(2)
C76 0.069(4) 0.034(3) 0.039(3) -0.002(3) 0.017(3) -0.002(3)
C77 0.088(6) 0.045(4) 0.061(4) 0.001(3) 0.045(4) 0.009(4)
C78 0.066(5) 0.045(4) 0.086(6) 0.005(4) 0.040(4) 0.016(3)
C79 0.041(3) 0.032(3) 0.075(5) 0.005(3) 0.017(3) 0.006(3)
C80 0.041(3) 0.025(3) 0.040(3) -0.004(2) 0.008(2) -0.002(2)
C81 0.059(4) 0.057(4) 0.047(4) 0.008(3) 0.006(3) 0.005(3)

loop_
_atom_type_symbol
_atom_type_description
_atom_type_scat_dispersion_real
_atom_type_scat_dispersion_imag
_atom_type_scat_source
C C 0.0181 0.0091 'International Tables Vol C Tables 4.2.6.8 and 6.1.1.4'
H H 0.0000 0.0000 'International Tables Vol C Tables 4.2.6.8 and 6.1.1.4'
Bi Bi -4.0111 8.9310 'International Tables Vol C Tables 4.2.6.8 and 6.1.1.4'
Cl Cl 0.3639 0.7018 'International Tables Vol C Tables 4.2.6.8 and 6.1.1.4'
O O 0.0492 0.0322 'International Tables Vol C Tables 4.2.6.8 and 6.1.1.4'
Rh Rh 0.0927 3.6045 'International Tables Vol C Tables 4.2.6.8 and 6.1.1.4'

loop_
_geom_angle_atom_site_label_1
_geom_angle_atom_site_label_2
_geom_angle_atom_site_label_3
_geom_angle
O2 Bi1 Rh1 80.21(9)
O2 Bi1 O6 159.50(12)
O4 Bi1 Rh1 80.39(9)
O4 Bi1 O2 86.39(14)
O4 Bi1 O6 90.17(14)
O6 Bi1 Rh1 79.28(9)
O8 Bi1 Rh1 79.69(9)
O8 Bi1 O2 86.99(14)
O8 Bi1 O4 159.81(12)
O8 Bi1 O6 89.39(14)
Bi1 Rh1 Cl1 177.69(5)
O1 Rh1 Bi1 92.16(9)
O1 Rh1 Cl1 87.29(10)
O1 Rh1 O3 90.43(13)
O1 Rh1 O5 174.93(13)
O1 Rh1 O7 90.05(13)
O3 Rh1 Bi1 91.99(9)
O3 Rh1 Cl1 90.25(10)
O3 Rh1 O7 175.63(13)
O5 Rh1 Bi1 92.91(9)
O5 Rh1 Cl1 87.66(9)
O5 Rh1 O3 89.28(13)
O5 Rh1 O7 89.85(13)
O7 Rh1 Bi1 92.33(9)
O7 Rh1 Cl1 85.43(10)
C81 Cl1 Rh1 101.4(2)
C1 O1 Rh1 122.8(3)
C1 O2 Bi1 119.1(3)
C21 O3 Rh1 122.7(3)
C21 O4 Bi1 119.3(3)
C41 O5 Rh1 122.5(3)
C41 O6 Bi1 120.2(3)
C61 O7 Rh1 121.8(3)
C61 O8 Bi1 120.8(3)
O1 C1 C2 115.8(4)
O2 C1 O1 125.7(4)
O2 C1 C2 118.6(4)
C3 C2 C1 107.8(4)
C3 C2 C9 113.2(4)
C3 C2 C15 109.8(4)
C9 C2 C1 107.0(4)
C9 C2 C15 109.5(4)
C15 C2 C1 109.5(4)
C4 C3 C2 122.3(5)
C4 C3 C8 117.0(5)
C8 C3 C2 120.6(4)
C3 C4 H4 119.6
C5 C4 C3 120.9(5)
C5 C4 H4 119.6
C4 C5 H5 119.4
C6 C5 C4 121.1(6)
C6 C5 H5 119.4
C5 C6 H6 120.7
C5 C6 C7 118.7(5)
C7 C6 H6 120.7
C6 C7 H7 119.7
C8 C7 C6 120.5(5)
C8 C7 H7 119.7
C3 C8 H8 119.1
C7 C8 C3 121.7(5)
C7 C8 H8 119.1
C10 C9 C2 122.6(5)
C10 C9 C14 117.5(5)
C14 C9 C2 119.8(5)
C9 C10 H10 119.9
C11 C10 C9 120.3(7)
C11 C10 H10 119.9
C10 C11 H11 119.4
C12 C11 C10 121.1(7)
C12 C11 H11 119.4
C11 C12 H12 120.2
C11 C12 C13 119.6(7)
C13 C12 H12 120.2
C12 C13 H13 119.9
C12 C13 C14 120.2(7)
C14 C13 H13 119.9
C9 C14 H14 119.4
C13 C14 C9 121.2(7)
C13 C14 H14 119.4
C16 C15 C2 121.8(4)
C16 C15 C20 118.0(5)
C20 C15 C2 119.9(5)
C15 C16 H16 119.5
C15 C16 C17 121.0(5)
C17 C16 H16 119.5
C16 C17 H17 119.8
C18 C17 C16 120.4(6)
C18 C17 H17 119.8
C17 C18 H18 120.5
C17 C18 C19 119.0(5)
C19 C18 H18 120.5
C18 C19 H19 119.7
C18 C19 C20 120.6(6)
C20 C19 H19 119.7
C15 C20 H20 119.5
C19 C20 C15 121.0(6)
C19 C20 H20 119.5
O3 C21 C22 118.2(4)
O4 C21 O3 125.6(4)
O4 C21 C22 116.3(4)
C23 C22 C21 109.1(4)
C23 C22 C29 111.1(4)
C23 C22 C35 107.7(4)
C29 C22 C21 103.9(3)
C35 C22 C21 111.8(4)
C35 C22 C29 113.2(4)
C24 C23 C22 117.7(4)
C28 C23 C22 124.2(4)
C28 C23 C24 118.1(5)
C23 C24 H24 119.6
C25 C24 C23 120.7(5)
C25 C24 H24 119.6
C24 C25 H25 119.8
C24 C25 C26 120.5(6)
C26 C25 H25 119.8
C25 C26 H26 120.4
C27 C26 C25 119.3(6)
C27 C26 H26 120.4
C26 C27 H27 119.6
C26 C27 C28 120.7(5)
C28 C27 H27 119.6
C23 C28 H28 119.7
C27 C28 C23 120.7(5)
C27 C28 H28 119.7
C30 C29 C22 122.8(4)
C30 C29 C34 118.5(4)
C34 C29 C22 118.6(4)
C29 C30 H30 119.5
C31 C30 C29 121.0(4)
C31 C30 H30 119.5
C30 C31 H31 119.6
C30 C31 C32 120.7(5)
C32 C31 H31 119.6
C31 C32 H32 120.4
C31 C32 C33 119.1(4)
C33 C32 H32 120.4
C32 C33 H33 119.8
C34 C33 C32 120.3(4)
C34 C33 H33 119.8
C29 C34 H34 119.9
C33 C34 C29 120.3(4)
C33 C34 H34 119.9
C36 C35 C22 119.0(4)
C40 C35 C22 122.9(4)
C40 C35 C36 118.1(4)
C35 C36 H36 119.5
C37 C36 C35 121.0(5)
C37 C36 H36 119.5
C36 C37 H37 119.9
C36 C37 C38 120.1(5)
C38 C37 H37 119.9
C37 C38 H38 120.3
C39 C38 C37 119.4(5)
C39 C38 H38 120.3
C38 C39 H39 120.1
C38 C39 C40 119.9(5)
C40 C39 H39 120.1
C35 C40 C39 121.5(5)
C35 C40 H40 119.2
C39 C40 H40 119.2
O5 C41 C42 115.5(4)
O6 C41 O5 124.9(4)
O6 C41 C42 119.6(4)
C43 C42 C41 107.1(3)
C49 C42 C41 110.2(4)
C49 C42 C43 111.3(4)
C55 C42 C41 108.5(4)
C55 C42 C43 109.7(4)
C55 C42 C49 109.8(3)
C44 C43 C42 122.1(4)
C44 C43 C48 117.7(4)
C48 C43 C42 120.2(4)
C43 C44 H44 119.6
C43 C44 C45 120.9(5)
C45 C44 H44 119.6
C44 C45 H45 119.6
C46 C45 C44 120.8(5)
C46 C45 H45 119.6
C45 C46 H46 120.6
C45 C46 C47 118.7(5)
C47 C46 H46 120.6
C46 C47 H47 119.7
C46 C47 C48 120.6(5)
C48 C47 H47 119.7
C43 C48 H48 119.4
C47 C48 C43 121.2(5)
C47 C48 H48 119.4
C50 C49 C42 121.0(4)
C50 C49 C54 118.1(4)
C54 C49 C42 120.9(4)
C49 C50 H50 119.6
C49 C50 C51 120.8(5)
C51 C50 H50 119.6
C50 C51 H51 119.7
C52 C51 C50 120.7(5)
C52 C51 H51 119.7
C51 C52 H52 120.3
C51 C52 C53 119.4(5)
C53 C52 H52 120.3
C52 C53 H53 120.0
C54 C53 C52 120.0(5)
C54 C53 H53 120.0
C49 C54 H54 119.5
C53 C54 C49 121.0(4)
C53 C54 H54 119.5
C56 C55 C42 120.9(4)
C56 C55 C60 117.5(4)
C60 C55 C42 121.5(4)
C55 C56 H56 119.3
C57 C56 C55 121.4(5)
C57 C56 H56 119.3
C56 C57 H57 119.9
C58 C57 C56 120.3(5)
C58 C57 H57 119.9
C57 C58 H58 120.5
C59 C58 C57 119.1(5)
C59 C58 H58 120.5
C58 C59 H59 119.8
C60 C59 C58 120.5(5)
C60 C59 H59 119.8
C55 C60 H60 119.3
C59 C60 C55 121.4(5)
C59 C60 H60 119.3
O7 C61 O8 125.2(4)
O7 C61 C62 119.4(4)
O8 C61 C62 115.4(4)
C63 C62 C61 111.2(4)
C63 C62 C75 110.9(4)
C69 C62 C61 105.6(4)
C69 C62 C63 111.2(4)
C69 C62 C75 111.0(4)
C75 C62 C61 106.7(4)
C64 C63 C62 120.3(5)
C68 C63 C62 121.4(5)
C68 C63 C64 118.2(5)
C63 C64 H64 119.7
C65 C64 C63 120.6(6)
C65 C64 H64 119.7
C64 C65 H65 119.9
C66 C65 C64 120.2(6)
C66 C65 H65 119.9
C65 C66 H66 120.2
C67 C66 C65 119.7(5)
C67 C66 H66 120.2
C66 C67 H67 119.9
C66 C67 C68 120.2(6)
C68 C67 H67 119.9
C63 C68 C67 120.9(6)
C63 C68 H68 119.5
C67 C68 H68 119.5
C70 C69 C62 122.3(5)
C70 C69 C74 117.9(5)
C74 C69 C62 119.7(5)
C69 C70 H70 119.7
C69 C70 C71 120.5(5)
C71 C70 H70 119.7
C70 C71 H71 119.8
C72 C71 C70 120.5(5)
C72 C71 H71 119.8
C71 C72 H72 120.1
C71 C72 C73 119.7(5)
C73 C72 H72 120.1
C72 C73 H73 120.2
C74 C73 C72 119.5(5)
C74 C73 H73 120.2
C69 C74 H74 119.1
C73 C74 C69 121.8(5)
C73 C74 H74 119.1
C76 C75 C62 121.1(5)
C80 C75 C62 120.9(5)
C80 C75 C76 117.8(5)
C75 C76 H76 119.9
C77 C76 C75 120.2(6)
C77 C76 H76 119.9
C76 C77 H77 119.2
C78 C77 C76 121.5(6)
C78 C77 H77 119.2
C77 C78 H78 120.5
C77 C78 C79 119.0(7)
C79 C78 H78 120.5
C78 C79 H79 120.1
C78 C79 C80 119.9(7)
C80 C79 H79 120.1
C75 C80 H80 119.2
C79 C80 C75 121.5(6)
C79 C80 H80 119.2
Cl1 C81 H81A 109.2
Cl1 C81 H81B 109.2
Cl2 C81 Cl1 112.0(4)
Cl2 C81 H81A 109.2
Cl2 C81 H81B 109.2
H81A C81 H81B 107.9

loop_
_geom_bond_atom_site_label_1
_geom_bond_atom_site_label_2
_geom_bond_distance
Bi1 Rh1 2.5326(3)
Bi1 O2 2.365(4)
Bi1 O4 2.355(4)
Bi1 O6 2.379(4)
Bi1 O8 2.332(4)
Rh1 Cl1 2.7414(16)
Rh1 O1 2.022(3)
Rh1 O3 2.029(3)
Rh1 O5 2.024(3)
Rh1 O7 2.035(3)
Cl1 C81 1.757(7)
Cl2 C81 1.726(7)
O1 C1 1.261(5)
O2 C1 1.245(6)
O3 C21 1.257(5)
O4 C21 1.250(6)
O5 C41 1.260(5)
O6 C41 1.240(6)
O7 C61 1.247(6)
O8 C61 1.249(6)
C1 C2 1.563(6)
C2 C3 1.541(7)
C2 C9 1.547(7)
C2 C15 1.547(7)
C3 C4 1.395(7)
C3 C8 1.396(7)
C4 H4 0.9500
C4 C5 1.388(8)
C5 H5 0.9500
C5 C6 1.373(8)
C6 H6 0.9500
C6 C7 1.382(8)
C7 H7 0.9500
C7 C8 1.377(7)
C8 H8 0.9500
C9 C10 1.395(8)
C9 C14 1.396(8)
C10 H10 0.9500
C10 C11 1.391(9)
C11 H11 0.9500
C11 C12 1.360(11)
C12 H12 0.9500
C12 C13 1.373(11)
C13 H13 0.9500
C13 C14 1.383(8)
C14 H14 0.9500
C15 C16 1.372(8)
C15 C20 1.390(7)
C16 H16 0.9500
C16 C17 1.394(7)
C17 H17 0.9500
C17 C18 1.373(8)
C18 H18 0.9500
C18 C19 1.374(9)
C19 H19 0.9500
C19 C20 1.380(8)
C20 H20 0.9500
C21 C22 1.562(6)
C22 C23 1.543(6)
C22 C29 1.546(6)
C22 C35 1.545(6)
C23 C24 1.399(7)
C23 C28 1.390(7)
C24 H24 0.9500
C24 C25 1.380(8)
C25 H25 0.9500
C25 C26 1.387(9)
C26 H26 0.9500
C26 C27 1.371(9)
C27 H27 0.9500
C27 C28 1.388(7)
C28 H28 0.9500
C29 C30 1.387(6)
C29 C34 1.400(6)
C30 H30 0.9500
C30 C31 1.375(7)
C31 H31 0.9500
C31 C32 1.384(7)
C32 H32 0.9500
C32 C33 1.389(7)
C33 H33 0.9500
C33 C34 1.389(6)
C34 H34 0.9500
C35 C36 1.393(7)
C35 C40 1.377(7)
C36 H36 0.9500
C36 C37 1.379(7)
C37 H37 0.9500
C37 C38 1.386(8)
C38 H38 0.9500
C38 C39 1.382(8)
C39 H39 0.9500
C39 C40 1.383(7)
C40 H40 0.9500
C41 C42 1.559(6)
C42 C43 1.558(6)
C42 C49 1.552(6)
C42 C55 1.538(6)
C43 C44 1.385(7)
C43 C48 1.401(6)
C44 H44 0.9500
C44 C45 1.396(7)
C45 H45 0.9500
C45 C46 1.382(8)
C46 H46 0.9500
C46 C47 1.384(8)
C47 H47 0.9500
C47 C48 1.384(7)
C48 H48 0.9500
C49 C50 1.390(6)
C49 C54 1.401(7)
C50 H50 0.9500
C50 C51 1.390(7)
C51 H51 0.9500
C51 C52 1.379(8)
C52 H52 0.9500
C52 C53 1.390(7)
C53 H53 0.9500
C53 C54 1.388(7)
C54 H54 0.9500
C55 C56 1.389(7)
C55 C60 1.393(6)
C56 H56 0.9500
C56 C57 1.386(7)
C57 H57 0.9500
C57 C58 1.383(8)
C58 H58 0.9500
C58 C59 1.381(8)
C59 H59 0.9500
C59 C60 1.380(7)
C60 H60 0.9500
C61 C62 1.562(6)
C62 C63 1.546(7)
C62 C69 1.544(7)
C62 C75 1.555(7)
C63 C64 1.392(8)
C63 C68 1.385(8)
C64 H64 0.9500
C64 C65 1.387(8)
C65 H65 0.9500
C65 C66 1.385(10)
C66 H66 0.9500
C66 C67 1.367(9)
C67 H67 0.9500
C67 C68 1.394(8)
C68 H68 0.9500
C69 C70 1.391(7)
C69 C74 1.397(8)
C70 H70 0.9500
C70 C71 1.397(7)
C71 H71 0.9500
C71 C72 1.372(8)
C72 H72 0.9500
C72 C73 1.398(8)
C73 H73 0.9500
C73 C74 1.375(8)
C74 H74 0.9500
C75 C76 1.400(8)
C75 C80 1.394(7)
C76 H76 0.9500
C76 C77 1.390(10)
C77 H77 0.9500
C77 C78 1.375(11)
C78 H78 0.9500
C78 C79 1.391(10)
C79 H79 0.9500
C79 C80 1.391(8)
C80 H80 0.9500
C81 H81A 0.9900
C81 H81B 0.9900

loop_
_geom_torsion_atom_site_label_1
_geom_torsion_atom_site_label_2
_geom_torsion_atom_site_label_3
_geom_torsion_atom_site_label_4
_geom_torsion
Bi1 O2 C1 O1 4.4(6)
Bi1 O2 C1 C2 -174.1(3)
Bi1 O4 C21 O3 -3.3(6)
Bi1 O4 C21 C22 176.4(3)
Bi1 O6 C41 O5 5.4(6)
Bi1 O6 C41 C42 -175.2(3)
Bi1 O8 C61 O7 4.3(8)
Bi1 O8 C61 C62 -175.1(3)
Rh1 Cl1 C81 Cl2 129.7(3)
Rh1 O1 C1 O2 -2.4(7)
Rh1 O1 C1 C2 176.2(3)
Rh1 O3 C21 O4 2.2(6)
Rh1 O3 C21 C22 -177.5(3)
Rh1 O5 C41 O6 -3.2(6)
Rh1 O5 C41 C42 177.4(3)
Rh1 O7 C61 O8 -0.3(8)
Rh1 O7 C61 C62 179.1(3)
O1 C1 C2 C3 165.6(4)
O1 C1 C2 C9 -72.4(5)
O1 C1 C2 C15 46.2(5)
O2 C1 C2 C3 -15.8(6)
O2 C1 C2 C9 106.3(5)
O2 C1 C2 C15 -135.1(4)
O3 C21 C22 C23 -106.4(4)
O3 C21 C22 C29 135.0(4)
O3 C21 C22 C35 12.6(5)
O4 C21 C22 C23 73.8(5)
O4 C21 C22 C29 -44.8(5)
O4 C21 C22 C35 -167.2(4)
O5 C41 C42 C43 -69.6(5)
O5 C41 C42 C49 169.1(4)
O5 C41 C42 C55 48.8(5)
O6 C41 C42 C43 110.9(5)
O6 C41 C42 C49 -10.3(6)
O6 C41 C42 C55 -130.7(4)
O7 C61 C62 C63 21.9(7)
O7 C61 C62 C69 142.7(5)
O7 C61 C62 C75 -99.2(5)
O8 C61 C62 C63 -158.7(5)
O8 C61 C62 C69 -37.9(6)
O8 C61 C62 C75 80.2(6)
C1 C2 C3 C4 -112.4(5)
C1 C2 C3 C8 64.0(6)
C1 C2 C9 C10 -129.7(5)
C1 C2 C9 C14 53.4(6)
C1 C2 C15 C16 29.6(6)
C1 C2 C15 C20 -156.6(5)
C2 C3 C4 C5 175.7(5)
C2 C3 C8 C7 -176.5(5)
C2 C9 C10 C11 -179.6(5)
C2 C9 C14 C13 179.6(5)
C2 C15 C16 C17 173.7(5)
C2 C15 C20 C19 -173.3(5)
C3 C2 C9 C10 -11.2(6)
C3 C2 C9 C14 172.0(4)
C3 C2 C15 C16 -88.5(6)
C3 C2 C15 C20 85.3(6)
C3 C4 C5 C6 0.8(10)
C4 C3 C8 C7 0.1(7)
C4 C5 C6 C7 0.0(10)
C5 C6 C7 C8 -0.8(9)
C6 C7 C8 C3 0.7(8)
C8 C3 C4 C5 -0.9(8)
C9 C2 C3 C4 129.5(5)
C9 C2 C3 C8 -54.1(6)
C9 C2 C15 C16 146.6(5)
C9 C2 C15 C20 -39.6(6)
C9 C10 C11 C12 0.9(10)
C10 C9 C14 C13 2.6(8)
C10 C11 C12 C13 1.1(10)
C11 C12 C13 C14 -1.3(10)
C12 C13 C14 C9 -0.6(9)
C14 C9 C10 C11 -2.7(8)
C15 C2 C3 C4 6.8(7)
C15 C2 C3 C8 -176.8(4)
C15 C2 C9 C10 111.7(5)
C15 C2 C9 C14 -65.1(6)
C15 C16 C17 C18 -0.1(9)
C16 C15 C20 C19 0.7(8)
C16 C17 C18 C19 0.0(9)
C17 C18 C19 C20 0.5(9)
C18 C19 C20 C15 -0.8(9)
C20 C15 C16 C17 -0.3(8)
C21 C22 C23 C24 169.3(5)
C21 C22 C23 C28 -12.4(6)
C21 C22 C29 C30 117.9(4)
C21 C22 C29 C34 -58.4(5)
C21 C22 C35 C36 -60.8(6)
C21 C22 C35 C40 122.7(5)
C22 C23 C24 C25 178.6(6)
C22 C23 C28 C27 -179.7(5)
C22 C29 C30 C31 -176.4(4)
C22 C29 C34 C33 177.9(4)
C22 C35 C36 C37 -177.1(5)
C22 C35 C40 C39 176.9(4)
C23 C22 C29 C30 0.7(6)
C23 C22 C29 C34 -175.6(4)
C23 C22 C35 C36 59.1(6)
C23 C22 C35 C40 -117.4(5)
C23 C24 C25 C26 1.2(12)
C24 C23 C28 C27 -1.4(8)
C24 C25 C26 C27 -1.3(13)
C25 C26 C27 C28 0.1(12)
C26 C27 C28 C23 1.3(10)
C28 C23 C24 C25 0.2(9)
C29 C22 C23 C24 -76.7(6)
C29 C22 C23 C28 101.6(5)
C29 C22 C35 C36 -177.8(4)
C29 C22 C35 C40 5.8(6)
C29 C30 C31 C32 -0.9(7)
C30 C29 C34 C33 1.4(6)
C30 C31 C32 C33 0.5(7)
C31 C32 C33 C34 0.9(7)
C32 C33 C34 C29 -1.8(7)
C34 C29 C30 C31 0.0(6)
C35 C22 C23 C24 47.7(6)
C35 C22 C23 C28 -133.9(5)
C35 C22 C29 C30 -120.5(4)
C35 C22 C29 C34 63.1(5)
C35 C36 C37 C38 -0.2(9)
C36 C35 C40 C39 0.4(7)
C36 C37 C38 C39 1.1(8)
C37 C38 C39 C40 -1.2(8)
C38 C39 C40 C35 0.5(7)
C40 C35 C36 C37 -0.5(8)
C41 C42 C43 C44 -124.8(4)
C41 C42 C43 C48 58.7(5)
C41 C42 C49 C50 -130.1(4)
C41 C42 C49 C54 51.6(5)
C41 C42 C55 C56 36.9(6)
C41 C42 C55 C60 -148.4(4)
C42 C43 C44 C45 -178.1(4)
C42 C43 C48 C47 177.7(4)
C42 C49 C50 C51 -178.7(5)
C42 C49 C54 C53 -179.2(4)
C42 C55 C56 C57 174.9(4)
C42 C55 C60 C59 -174.2(4)
C43 C42 C49 C50 111.1(5)
C43 C42 C49 C54 -67.2(5)
C43 C42 C55 C56 153.7(4)
C43 C42 C55 C60 -31.7(6)
C43 C44 C45 C46 1.0(8)
C44 C43 C48 C47 1.0(7)
C44 C45 C46 C47 0.0(8)
C45 C46 C47 C48 -0.5(8)
C46 C47 C48 C43 0.0(7)
C48 C43 C44 C45 -1.5(7)
C49 C42 C43 C44 -4.2(6)
C49 C42 C43 C48 179.3(4)
C49 C42 C55 C56 -83.6(5)
C49 C42 C55 C60 91.0(5)
C49 C50 C51 C52 -1.7(8)
C50 C49 C54 C53 2.5(7)
C50 C51 C52 C53 1.7(8)
C51 C52 C53 C54 0.4(8)
C52 C53 C54 C49 -2.5(7)
C54 C49 C50 C51 -0.4(7)
C55 C42 C43 C44 117.6(5)
C55 C42 C43 C48 -58.9(5)
C55 C42 C49 C50 -10.6(6)
C55 C42 C49 C54 171.1(4)
C55 C56 C57 C58 -0.4(8)
C56 C55 C60 C59 0.7(7)
C56 C57 C58 C59 0.1(8)
C57 C58 C59 C60 0.6(7)
C58 C59 C60 C55 -1.0(7)
C60 C55 C56 C57 0.0(7)
C61 C62 C63 C64 -58.2(6)
C61 C62 C63 C68 123.3(5)
C61 C62 C69 C70 130.5(5)
C61 C62 C69 C74 -51.9(6)
C61 C62 C75 C76 -43.4(6)
C61 C62 C75 C80 139.8(5)
C62 C63 C64 C65 179.8(5)
C62 C63 C68 C67 179.0(5)
C62 C69 C70 C71 178.8(5)
C62 C69 C74 C73 -178.9(5)
C62 C75 C76 C77 -178.4(5)
C62 C75 C80 C79 178.1(5)
C63 C62 C69 C70 -108.8(5)
C63 C62 C69 C74 68.8(6)
C63 C62 C75 C76 -164.7(5)
C63 C62 C75 C80 18.6(6)
C63 C64 C65 C66 1.7(9)
C64 C63 C68 C67 0.4(8)
C64 C65 C66 C67 -0.3(9)
C65 C66 C67 C68 -0.9(9)
C66 C67 C68 C63 0.8(8)
C68 C63 C64 C65 -1.7(8)
C69 C62 C63 C64 -175.6(4)
C69 C62 C63 C68 5.9(7)
C69 C62 C75 C76 71.1(6)
C69 C62 C75 C80 -105.6(5)
C69 C70 C71 C72 0.1(8)
C70 C69 C74 C73 -1.1(8)
C70 C71 C72 C73 -1.4(8)
C71 C72 C73 C74 1.4(8)
C72 C73 C74 C69 -0.1(9)
C74 C69 C70 C71 1.2(7)
C75 C62 C63 C64 60.4(6)
C75 C62 C63 C68 -118.1(5)
C75 C62 C69 C70 15.2(6)
C75 C62 C69 C74 -167.2(4)
C75 C76 C77 C78 0.1(10)
C76 C75 C80 C79 1.3(8)
C76 C77 C78 C79 1.7(11)
C77 C78 C79 C80 -2.0(10)
C78 C79 C80 C75 0.5(9)
C80 C75 C76 C77 -1.6(8)

loop_
_platon_squeeze_void_nr
_platon_squeeze_void_average_x
_platon_squeeze_void_average_y
_platon_squeeze_void_average_z
_platon_squeeze_void_volume
_platon_squeeze_void_count_electrons
_platon_squeeze_void_content
1 0.000 -0.500 0.000 880 184 ' '
2 0.500 0.000 0.500 880 184 ' '
